data_7234934
loop_
_publ_author_name
'Adonin, Sergey A.'
'Bondarenko, Mikhail A.'
'Novikov, Alexander S.'
'Abramov, Pavel A.'
'Sokolov, Maxim N.'
'Fedin, Vladimir P.'

_publ_section_title
;
 Halogen bonding in the structures of pentaiodobenzoic acid and its salts
;
_journal_issue 43
_journal_name_full CrystEngComm
_journal_page_first 6666
_journal_paper_doi 10.1039/C9CE01106D
_journal_volume 21
_journal_year 2019
_chemical_formula_sum 'C19 H29 I5 N2 O3'
_chemical_formula_weight 967.94
_space_group_crystal_system orthorhombic
_space_group_IT_number 19
_space_group_name_Hall 'P 2ac 2ab'
_space_group_name_H-M_alt 'P 21 21 21'
_atom_sites_solution_hydrogens geom
_atom_sites_solution_primary direct
_atom_sites_solution_secondary difmap
_audit_creation_method SHELXL-2017/1
_audit_update_record
;
2019-05-29 deposited with the CCDC.	2019-09-24 downloaded from the CCDC.
;
_cell_angle_alpha 90
_cell_angle_beta 90
_cell_angle_gamma 90
_cell_formula_units_Z 4
_cell_length_a 8.2333(4)
_cell_length_b 15.4642(9)
_cell_length_c 20.9533(9)
_cell_measurement_reflns_used 3379
_cell_measurement_temperature 130(2)
_cell_measurement_theta_max 28.0040
_cell_measurement_theta_min 4.0290
_cell_volume 2667.8(2)
_computing_cell_refinement 'CrysAlisPro 1.171.38.41 (Rigaku OD, 2015)'
_computing_data_collection 'CrysAlisPro 1.171.38.41 (Rigaku OD, 2015)'
_computing_data_reduction 'CrysAlisPro 1.171.38.41 (Rigaku OD, 2015)'
_computing_molecular_graphics 'ShelXle (H\"ubschle, 2011)'
_computing_publication_material 'CIFTAB-2014 (Sheldrick, 2014)'
_computing_structure_refinement 'SHELXL-2014 (Sheldrick, 2014)'
_computing_structure_solution 'SHELXS-2014 (Sheldrick, 2014)'
_diffrn_ambient_temperature 130(2)
_diffrn_detector 'CCD plate'
_diffrn_detector_area_resol_mean 10.6168
_diffrn_detector_type AtlasS2
_diffrn_measured_fraction_theta_full 0.996
_diffrn_measured_fraction_theta_max 0.855
_diffrn_measurement_device 'four-circle diffractometer'
_diffrn_measurement_device_type 'New Xcalibur, AtlasS2'
_diffrn_measurement_method '\w scans'
_diffrn_radiation_monochromator graphite
_diffrn_radiation_probe x-ray
_diffrn_radiation_source 'fine-focus sealed tube'
_diffrn_radiation_type MoK\a
_diffrn_radiation_wavelength 0.71073
_diffrn_reflns_av_R_equivalents 0.0296
_diffrn_reflns_av_unetI/netI 0.0547
_diffrn_reflns_Laue_measured_fraction_full 0.996
_diffrn_reflns_Laue_measured_fraction_max 0.855
_diffrn_reflns_limit_h_max 11
_diffrn_reflns_limit_h_min -10
_diffrn_reflns_limit_k_max 15
_diffrn_reflns_limit_k_min -20
_diffrn_reflns_limit_l_max 28
_diffrn_reflns_limit_l_min -19
_diffrn_reflns_number 9747
_diffrn_reflns_point_group_measured_fraction_full 0.942
_diffrn_reflns_point_group_measured_fraction_max 0.773
_diffrn_reflns_theta_full 25.500
_diffrn_reflns_theta_max 29.017
_diffrn_reflns_theta_min 3.412
_diffrn_source 'sealed X-ray tube'
_exptl_absorpt_coefficient_mu 5.851
_exptl_absorpt_correction_T_max 1.00000
_exptl_absorpt_correction_T_min 0.66355
_exptl_absorpt_correction_type multi-scan
_exptl_absorpt_process_details
;
CrysAlisPro 1.171.38.41 (Rigaku Oxford Diffraction, 2015)
Empirical absorption correction using spherical harmonics,
implemented in SCALE3 ABSPACK scaling algorithm.
;
_exptl_crystal_colour colorless
_exptl_crystal_density_diffrn 2.410
_exptl_crystal_description prism
_exptl_crystal_F_000 1784
_exptl_crystal_size_max 0.360
_exptl_crystal_size_mid 0.060
_exptl_crystal_size_min 0.060
_refine_diff_density_max 0.870
_refine_diff_density_min -0.871
_refine_diff_density_rms 0.171
_refine_ls_abs_structure_details
;
 Flack x determined using 1785 quotients [(I+)-(I-)]/[(I+)+(I-)]
 (Parsons, Flack and Wagner, Acta Cryst. B69 (2013) 249-259).
;
_refine_ls_abs_structure_Flack -0.05(3)
_refine_ls_extinction_method none
_refine_ls_goodness_of_fit_ref 1.021
_refine_ls_hydrogen_treatment constr
_refine_ls_matrix_type full
_refine_ls_number_parameters 267
_refine_ls_number_reflns 5491
_refine_ls_number_restraints 0
_refine_ls_restrained_S_all 1.021
_refine_ls_R_factor_all 0.0383
_refine_ls_R_factor_gt 0.0322
_refine_ls_shift/su_max 0.001
_refine_ls_shift/su_mean 0.000
_refine_ls_structure_factor_coef Fsqd
_refine_ls_weighting_details 'w=1/[\s^2^(Fo^2^)+(0.0206P)^2^] where P=(Fo^2^+2Fc^2^)/3'
_refine_ls_weighting_scheme calc
_refine_ls_wR_factor_gt 0.0584
_refine_ls_wR_factor_ref 0.0614
_reflns_Friedel_coverage 0.608
_reflns_Friedel_fraction_full 0.870
_reflns_Friedel_fraction_max 0.668
_reflns_number_gt 5001
_reflns_number_total 5491
_reflns_threshold_expression >2\s(I)
_cod_data_source_file c9ce01106d2.cif
_cod_data_source_block SAC6I5COOHandPr3N_a
_cod_database_code 7234934
_shelx_shelxl_version_number 2017/1
_shelx_space_group_comment
;
The symmetry employed for this shelxl refinement is uniquely defined
by the following loop, which should always be used as a source of
symmetry information in preference to the above space-group names.
They are only intended as comments.
;
_shelx_estimated_absorpt_t_min 0.227
_shelx_estimated_absorpt_t_max 0.720

loop_
_space_group_symop_operation_xyz
'x, y, z'
'-x+1/2, -y, z+1/2'
'-x, y+1/2, -z+1/2'
'x+1/2, -y+1/2, -z'

loop_
_atom_site_label
_atom_site_type_symbol
_atom_site_fract_x
_atom_site_fract_y
_atom_site_fract_z
_atom_site_U_iso_or_equiv
_atom_site_adp_type
_atom_site_occupancy
_atom_site_site_symmetry_order
_atom_site_calc_flag
_atom_site_refinement_flags_posn
_atom_site_refinement_flags_adp
C1 C 0.4054(10) 0.8944(5) 0.6553(4) 0.0129(18) Uani 1 1 d . .
I1 I 0.50812(7) 0.78358(4) 0.77701(3) 0.01931(14) Uani 1 1 d . .
N1 N -0.0010(8) 0.8931(4) 0.7265(3) 0.0161(16) Uani 1 1 d . .
H1 H 0.114368 0.896327 0.711664 0.019 Uiso 1 1 calc R U
O1 O 0.3613(11) 0.3049(4) 0.5572(5) 0.060(3) Uani 1 1 d . .
C2 C 0.3781(9) 0.7982(5) 0.6430(4) 0.0110(17) Uani 1 1 d . .
N2 N 0.4346(9) 0.1640(5) 0.5596(4) 0.0224(18) Uani 1 1 d . .
I2 I 0.53530(7) 0.56008(3) 0.73779(3) 0.01663(13) Uani 1 1 d . .
O2 O 0.5366(7) 0.9226(3) 0.6361(3) 0.0172(13) Uani 1 1 d . .
C3 C 0.3085(10) 0.7687(5) 0.5864(4) 0.0128(17) Uani 1 1 d . .
I3 I 0.20108(7) 0.86416(4) 0.52714(3) 0.01773(14) Uani 1 1 d . .
O3 O 0.2965(7) 0.9339(3) 0.6852(3) 0.0155(13) Uani 1 1 d . .
C4 C 0.3019(10) 0.6811(5) 0.5714(4) 0.0120(18) Uani 1 1 d . .
I4 I 0.37913(8) 0.48864(3) 0.58862(3) 0.02263(15) Uani 1 1 d . .
C5 C 0.3704(10) 0.6211(5) 0.6137(4) 0.0156(19) Uani 1 1 d . .
I5 I 0.19137(7) 0.64033(3) 0.48536(3) 0.01512(13) Uani 1 1 d . .
C6 C 0.4331(10) 0.6471(5) 0.6721(4) 0.0157(19) Uani 1 1 d . .
C7 C 0.4323(9) 0.7368(5) 0.6862(4) 0.0131(18) Uani 1 1 d . .
C8 C 0.1311(14) 0.8652(8) 0.8998(5) 0.043(3) Uani 1 1 d . .
H8A1 H 0.029614 0.840620 0.916167 0.064 Uiso 1 1 calc R U
H8A2 H 0.178749 0.903402 0.932052 0.064 Uiso 1 1 calc R U
H8A3 H 0.207385 0.818356 0.890016 0.064 Uiso 1 1 calc R U
C9 C 0.0963(12) 0.9167(6) 0.8393(4) 0.026(2) Uani 1 1 d . .
H9A1 H 0.032608 0.969089 0.849934 0.031 Uiso 1 1 calc R U
H9A2 H 0.199576 0.935163 0.819328 0.031 Uiso 1 1 calc R U
C10 C 0.0021(12) 0.8607(6) 0.7938(4) 0.024(2) Uani 1 1 d . .
H10A H 0.049831 0.801956 0.794115 0.029 Uiso 1 1 calc R U
H10B H -0.111069 0.855887 0.809371 0.029 Uiso 1 1 calc R U
C11 C -0.0876(10) 0.8338(5) 0.6821(4) 0.018(2) Uani 1 1 d . .
H11A H -0.061020 0.850683 0.637746 0.022 Uiso 1 1 calc R U
H11B H -0.205993 0.841796 0.687969 0.022 Uiso 1 1 calc R U
C12 C -0.0477(11) 0.7382(5) 0.6907(5) 0.022(2) Uani 1 1 d . .
H12A H 0.071535 0.730367 0.693026 0.027 Uiso 1 1 calc R U
H12B H -0.095691 0.716828 0.731041 0.027 Uiso 1 1 calc R U
C13 C -0.1156(12) 0.6872(5) 0.6346(5) 0.026(2) Uani 1 1 d . .
H13A H -0.233376 0.695931 0.632188 0.039 Uiso 1 1 calc R U
H13B H -0.092385 0.625618 0.640626 0.039 Uiso 1 1 calc R U
H13C H -0.064940 0.707323 0.595009 0.039 Uiso 1 1 calc R U
C14 C -0.0692(11) 0.9833(6) 0.7228(5) 0.022(2) Uani 1 1 d . .
H14A H -0.000858 1.022358 0.748883 0.027 Uiso 1 1 calc R U
H14B H -0.179793 0.983409 0.741381 0.027 Uiso 1 1 calc R U
C15 C -0.0776(11) 1.0181(5) 0.6553(5) 0.023(2) Uani 1 1 d . .
H15A H -0.167823 0.989872 0.632047 0.027 Uiso 1 1 calc R U
H15B H 0.024890 1.005035 0.632603 0.027 Uiso 1 1 calc R U
C16 C -0.1051(12) 1.1169(6) 0.6570(5) 0.030(2) Uani 1 1 d . .
H16A H -0.208783 1.129398 0.677991 0.045 Uiso 1 1 calc R U
H16B H -0.107243 1.139393 0.613284 0.045 Uiso 1 1 calc R U
H16C H -0.016605 1.144451 0.680745 0.045 Uiso 1 1 calc R U
C17 C 0.4584(14) 0.2461(6) 0.5469(6) 0.036(3) Uani 1 1 d . .
H17 H 0.559430 0.261475 0.528163 0.043 Uiso 1 1 calc R U
C18 C 0.2808(12) 0.1344(8) 0.5863(6) 0.040(3) Uani 1 1 d . .
H18A H 0.228190 0.182198 0.609022 0.060 Uiso 1 1 calc R U
H18B H 0.300827 0.086675 0.615995 0.060 Uiso 1 1 calc R U
H18C H 0.209849 0.114506 0.551703 0.060 Uiso 1 1 calc R U
C19 C 0.5565(14) 0.0985(7) 0.5469(6) 0.043(3) Uani 1 1 d . .
H19A H 0.650826 0.125262 0.526327 0.064 Uiso 1 1 calc R U
H19B H 0.510808 0.054252 0.518594 0.064 Uiso 1 1 calc R U
H19C H 0.590162 0.071604 0.587129 0.064 Uiso 1 1 calc R U

loop_
_atom_site_aniso_label
_atom_site_aniso_U_11
_atom_site_aniso_U_22
_atom_site_aniso_U_33
_atom_site_aniso_U_23
_atom_site_aniso_U_13
_atom_site_aniso_U_12
C1 0.019(5) 0.013(4) 0.007(4) -0.002(4) -0.002(4) -0.005(4)
I1 0.0245(3) 0.0193(3) 0.0141(3) -0.0009(2) -0.0030(2) -0.0011(3)
N1 0.012(3) 0.019(3) 0.017(4) 0.000(3) 0.001(3) 0.000(3)
O1 0.069(6) 0.023(4) 0.088(8) -0.012(5) -0.015(6) 0.009(4)
C2 0.006(4) 0.014(4) 0.012(4) 0.001(4) 0.000(3) 0.004(4)
N2 0.025(4) 0.017(3) 0.026(5) 0.000(4) -0.002(4) 0.000(4)
I2 0.0204(3) 0.0135(2) 0.0159(3) 0.0029(2) -0.0020(2) 0.0016(2)
O2 0.019(3) 0.014(3) 0.019(3) 0.002(3) 0.005(3) -0.002(3)
C3 0.012(4) 0.016(4) 0.010(4) 0.002(4) 0.004(4) 0.002(4)
I3 0.0208(3) 0.0167(3) 0.0158(3) 0.0005(3) -0.0027(2) 0.0029(3)
O3 0.013(3) 0.013(3) 0.020(3) -0.003(3) 0.002(3) 0.001(3)
C4 0.012(4) 0.013(4) 0.011(4) -0.001(4) 0.002(4) 0.000(4)
I4 0.0337(3) 0.0117(2) 0.0226(3) -0.0039(3) -0.0059(3) 0.0029(3)
C5 0.014(4) 0.011(4) 0.021(5) -0.002(4) 0.000(4) 0.001(4)
I5 0.0168(3) 0.0153(3) 0.0133(3) -0.0027(2) -0.0019(2) -0.0008(3)
C6 0.015(4) 0.017(4) 0.015(5) 0.000(4) -0.001(4) 0.004(4)
C7 0.006(4) 0.021(4) 0.012(4) -0.004(4) 0.001(3) 0.001(4)
C8 0.055(7) 0.055(7) 0.018(6) 0.005(6) -0.013(5) -0.016(7)
C9 0.030(6) 0.033(5) 0.014(5) -0.003(5) -0.003(4) -0.002(5)
C10 0.030(5) 0.028(5) 0.015(5) -0.002(4) 0.006(4) -0.004(5)
C11 0.015(4) 0.025(4) 0.014(5) 0.005(4) 0.000(4) -0.003(4)
C12 0.024(5) 0.019(4) 0.023(5) 0.003(4) 0.002(4) 0.005(5)
C13 0.031(5) 0.017(4) 0.029(6) -0.004(4) 0.007(5) 0.002(4)
C14 0.019(4) 0.021(4) 0.027(5) -0.006(4) 0.004(4) 0.004(4)
C15 0.021(5) 0.019(4) 0.029(6) -0.001(5) 0.000(4) 0.003(4)
C16 0.027(5) 0.021(5) 0.042(7) 0.004(5) 0.005(5) 0.001(5)
C17 0.044(6) 0.025(5) 0.039(7) -0.003(5) -0.013(6) -0.003(6)
C18 0.034(6) 0.049(7) 0.036(7) 0.007(7) -0.002(5) -0.005(6)
C19 0.049(7) 0.030(5) 0.050(8) 0.003(6) -0.008(6) 0.017(6)

loop_
_atom_type_symbol
_atom_type_description
_atom_type_scat_dispersion_real
_atom_type_scat_dispersion_imag
_atom_type_scat_source
C C 0.0033 0.0016 'International Tables Vol C Tables 4.2.6.8 and 6.1.1.4'
H H 0.0000 0.0000 'International Tables Vol C Tables 4.2.6.8 and 6.1.1.4'
N N 0.0061 0.0033 'International Tables Vol C Tables 4.2.6.8 and 6.1.1.4'
O O 0.0106 0.0060 'International Tables Vol C Tables 4.2.6.8 and 6.1.1.4'
I I -0.4742 1.8119 'International Tables Vol C Tables 4.2.6.8 and 6.1.1.4'

loop_
_geom_angle_atom_site_label_1
_geom_angle_atom_site_label_2
_geom_angle_atom_site_label_3
_geom_angle
O2 C1 O3 128.1(8)
O2 C1 C2 114.8(7)
O3 C1 C2 117.1(7)
C11 N1 C10 113.0(7)
C11 N1 C14 111.1(7)
C10 N1 C14 111.3(7)
C11 N1 H1 107.0
C10 N1 H1 107.0
C14 N1 H1 107.0
C7 C2 C3 117.7(7)
C7 C2 C1 120.6(7)
C3 C2 C1 121.6(7)
C17 N2 C19 122.4(9)
C17 N2 C18 120.7(9)
C19 N2 C18 116.9(8)
C4 C3 C2 121.8(8)
C4 C3 I3 121.9(6)
C2 C3 I3 116.2(6)
C3 C4 C5 119.0(8)
C3 C4 I5 120.0(6)
C5 C4 I5 121.0(6)
C6 C5 C4 121.1(7)
C6 C5 I4 119.1(6)
C4 C5 I4 119.8(6)
C5 C6 C7 117.8(8)
C5 C6 I2 122.8(6)
C7 C6 I2 119.4(6)
C2 C7 C6 122.3(8)
C2 C7 I1 116.5(6)
C6 C7 I1 121.2(6)
C9 C8 H8A1 109.5
C9 C8 H8A2 109.5
H8A1 C8 H8A2 109.5
C9 C8 H8A3 109.5
H8A1 C8 H8A3 109.5
H8A2 C8 H8A3 109.5
C10 C9 C8 108.8(8)
C10 C9 H9A1 109.9
C8 C9 H9A1 109.9
C10 C9 H9A2 109.9
C8 C9 H9A2 109.9
H9A1 C9 H9A2 108.3
N1 C10 C9 114.4(7)
N1 C10 H10A 108.7
C9 C10 H10A 108.7
N1 C10 H10B 108.7
C9 C10 H10B 108.7
H10A C10 H10B 107.6
N1 C11 C12 114.8(7)
N1 C11 H11A 108.6
C12 C11 H11A 108.6
N1 C11 H11B 108.6
C12 C11 H11B 108.6
H11A C11 H11B 107.5
C13 C12 C11 109.4(8)
C13 C12 H12A 109.8
C11 C12 H12A 109.8
C13 C12 H12B 109.8
C11 C12 H12B 109.8
H12A C12 H12B 108.2
C12 C13 H13A 109.5
C12 C13 H13B 109.5
H13A C13 H13B 109.5
C12 C13 H13C 109.5
H13A C13 H13C 109.5
H13B C13 H13C 109.5
N1 C14 C15 113.2(7)
N1 C14 H14A 108.9
C15 C14 H14A 108.9
N1 C14 H14B 108.9
C15 C14 H14B 108.9
H14A C14 H14B 107.8
C14 C15 C16 109.7(8)
C14 C15 H15A 109.7
C16 C15 H15A 109.7
C14 C15 H15B 109.7
C16 C15 H15B 109.7
H15A C15 H15B 108.2
C15 C16 H16A 109.5
C15 C16 H16B 109.5
H16A C16 H16B 109.5
C15 C16 H16C 109.5
H16A C16 H16C 109.5
H16B C16 H16C 109.5
O1 C17 N2 125.6(11)
O1 C17 H17 117.2
N2 C17 H17 117.2
N2 C18 H18A 109.5
N2 C18 H18B 109.5
H18A C18 H18B 109.5
N2 C18 H18C 109.5
H18A C18 H18C 109.5
H18B C18 H18C 109.5
N2 C19 H19A 109.5
N2 C19 H19B 109.5
H19A C19 H19B 109.5
N2 C19 H19C 109.5
H19A C19 H19C 109.5
H19B C19 H19C 109.5

loop_
_geom_bond_atom_site_label_1
_geom_bond_atom_site_label_2
_geom_bond_distance
C1 O2 1.233(9)
C1 O3 1.253(10)
C1 C2 1.527(11)
I1 C7 2.129(8)
N1 C11 1.487(11)
N1 C10 1.498(11)
N1 C14 1.506(10)
N1 H1 1.0000
O1 C17 1.231(12)
C2 C7 1.387(11)
C2 C3 1.393(11)
N2 C17 1.312(12)
N2 C19 1.451(12)
N2 C18 1.458(12)
I2 C6 2.101(8)
C3 C4 1.392(11)
C3 I3 2.122(8)
C4 C5 1.401(12)
C4 I5 2.115(9)
I4 C5 2.116(8)
C5 C6 1.388(12)
C6 C7 1.418(11)
C8 C9 1.524(13)
C8 H8A1 0.9800
C8 H8A2 0.9800
C8 H8A3 0.9800
C9 C10 1.504(12)
C9 H9A1 0.9900
C9 H9A2 0.9900
C10 H10A 0.9900
C10 H10B 0.9900
C11 C12 1.525(11)
C11 H11A 0.9900
C11 H11B 0.9900
C12 C13 1.522(13)
C12 H12A 0.9900
C12 H12B 0.9900
C13 H13A 0.9800
C13 H13B 0.9800
C13 H13C 0.9800
C14 C15 1.514(13)
C14 H14A 0.9900
C14 H14B 0.9900
C15 C16 1.544(12)
C15 H15A 0.9900
C15 H15B 0.9900
C16 H16A 0.9800
C16 H16B 0.9800
C16 H16C 0.9800
C17 H17 0.9500
C18 H18A 0.9800
C18 H18B 0.9800
C18 H18C 0.9800
C19 H19A 0.9800
C19 H19B 0.9800
C19 H19C 0.9800
